data_1541736
loop_
_publ_author_name
'Savel'eva, Z.A.'
'Romanenko, G.V.'
'Larionov, S.V.'
'Sheludyakova, L.A.'

_publ_section_title
;
 Synthesis and structure of a complex with the coordinated
 triaminoguanidinium(2+) ion, (Cu (TAG H2) Cl3) Cl . (H2 O)
;
_journal_name_full Polyhedron
_journal_page_first 1737
_journal_page_last 1740
_journal_volume 19
_journal_year 2000
_chemical_formula_sum 'C H12 Cl4 Cu N6 O'
_chemical_name_systematic '(Cu (C (N H3)2 N (N H)2 N H2) Cl3) Cl (H2 O)'
_space_group_IT_number 61
_symmetry_space_group_name_Hall '-P 2ac 2ab'
_symmetry_space_group_name_H-M 'P b c a'
_cell_angle_alpha 90
_cell_angle_beta 90
_cell_angle_gamma 90
_cell_formula_units_Z 8
_cell_length_a 10.07
_cell_length_b 11.603
_cell_length_c 18.39
_cell_volume 2148.728
_citation_journal_id_ASTM PLYHDE
_cod_data_source_file Saveleva_PLYHDE_2000_284.cif
_cod_data_source_block C1H12Cl4Cu1N6O1
_cod_original_formula_sum 'C1 H12 Cl4 Cu1 N6 O1'
_cod_database_code 1541736

loop_
_symmetry_equiv_pos_as_xyz
x,y,z
-x+1/2,-y,z+1/2
x+1/2,-y+1/2,-z
-x,y+1/2,-z+1/2
-x,-y,-z
x-1/2,y,-z-1/2
-x-1/2,y-1/2,z
x,-y-1/2,z-1/2

loop_
_atom_site_label
_atom_site_type_symbol
_atom_site_fract_x
_atom_site_fract_y
_atom_site_fract_z
_atom_site_occupancy
_atom_site_U_iso_or_equiv
H10 H+1 0.634 0.28 -0.2959 1 0.0
N6 N-3 0.593 0.24421 -0.26059 1 0.0
Cl2 Cl-1 0.59916 0.38145 0.09017 1 0.0
H6 H+1 0.668 0.463 -0.0249 1 0.0
N3 N+3 0.5542 0.33315 -0.07391 1 0.0
H12 H+1 0.648 0.182 -0.2439 1 0.0
Cl3 Cl-1 0.43649 0.12623 0.10573 1 0.0
C1 C+4 0.5395 0.2786 -0.13439 1 0.0
Cl1 Cl-1 0.74859 0.14033 -0.00153 1 0.0
H7 H+1 0.595 0.4884 -0.0952 1 0.0
H5 H+1 0.354 0.1355 -0.0641 1 0.0
N5 N-3 0.5901 0.31607 -0.19898 1 0.0
O1 O-2 0.77111 0.36527 -0.33355 1 0.0
N4 N-3 0.6373 0.4319 -0.07551 1 0.0
H8 H+1 0.716 0.411 -0.0964 1 0.0
N2 N-3 0.4385 0.13651 -0.06427 1 0.0
Cl4 Cl-1 0.82634 0.07359 -0.23063 1 0.0
H4 H+1 0.447 0.045 -0.056 1 0.0
H11 H+1 0.505 0.218 -0.273 1 0.0
H9 H+1 0.6164 0.3822 -0.2034 1 0.0
H2 H+1 0.753 0.445 -0.3075 1 0.0
N1 N-3 0.4839 0.17238 -0.13313 1 0.0
H1 H+1 0.771 0.382 -0.3705 1 0.0
H3 H+1 0.445 0.15 -0.171 1 0.0
Cu1 Cu+2 0.5076 0.24449 0.01492 1 0.0
